data_2100294
loop_
_publ_author_name
'Hao, Xiang'
'Parkin, Sean'
'Brock, Carolyn Pratt'

_publ_section_title
;
 Three modulation patterns in four related
 [<i>M</i>(H~2~O)~2~(15-crown-5)](NO~3~)~2~ structures
;
_journal_coeditor_code BM5026
_journal_issue 6
_journal_name_full 'Acta Crystallographica Section B'
_journal_page_first 675
_journal_page_last 688
_journal_paper_doi 10.1107/S0108768105026662
_journal_volume 61
_journal_year 2005
_chemical_formula_moiety '(C10 H24 O7 Zn 2+), 2(N O3 1-)'
_chemical_formula_sum 'C10 H24 N2 O13 Zn'
_chemical_formula_weight 445.68
_chemical_name_systematic
;
 diaqua(15-crown-5)zinc(II) nitrate
;
_space_group_IT_number 14
_symmetry_cell_setting monoclinic
_symmetry_space_group_name_Hall '-P 2ybc'
_symmetry_space_group_name_H-M 'P 1 21/c 1'
_atom_sites_solution_hydrogens geom
_atom_sites_solution_primary direct
_atom_sites_solution_secondary difmap
_audit_creation_method SHELXL-97
_cell_angle_alpha 90.00
_cell_angle_beta 96.83(3)
_cell_angle_gamma 90.00
_cell_formula_units_Z 12
_cell_length_a 14.721(3)
_cell_length_b 14.077(3)
_cell_length_c 26.111(5)
_cell_measurement_reflns_used 12798
_cell_measurement_temperature 294(2)
_cell_measurement_theta_max 27.48
_cell_measurement_theta_min 1.00
_cell_volume 5372.5(19)
_computing_cell_refinement 'SCALEPACK (Otwinowski & Minor, 1997)'
_computing_data_collection 'COLLECT (Nonius, 1999)'
_computing_data_reduction 'DENZO-SMN (Otwinowski & Minor, 1997)'
_computing_molecular_graphics 'XP in Siemens SHELXTL (Sheldrick, 1994)'
_computing_publication_material
;
SHELX97-2 (Sheldrick, 1997) and local procedures
;
_computing_structure_refinement 'SHELXL-97 (Sheldrick, 1997)'
_computing_structure_solution 'SHELXS-97 (Sheldrick, 1997)'
_diffrn_ambient_temperature 294(2)
_diffrn_detector_area_resol_mean 18
_diffrn_measured_fraction_theta_full 1.000
_diffrn_measured_fraction_theta_max 1.000
_diffrn_measurement_device_type 'Nonius KappaCCD diffractometer'
_diffrn_measurement_method '\w scans at fixed \c = 55\%'
_diffrn_radiation_monochromator graphite
_diffrn_radiation_source 'fine-focus sealed tube'
_diffrn_radiation_type MoK\a
_diffrn_radiation_wavelength 0.71073
_diffrn_reflns_av_R_equivalents 0.0467
_diffrn_reflns_av_sigmaI/netI 0.0627
_diffrn_reflns_limit_h_max 17
_diffrn_reflns_limit_h_min -17
_diffrn_reflns_limit_k_max 16
_diffrn_reflns_limit_k_min -16
_diffrn_reflns_limit_l_max 30
_diffrn_reflns_limit_l_min -31
_diffrn_reflns_number 18511
_diffrn_reflns_theta_full 25.00
_diffrn_reflns_theta_max 25.00
_diffrn_reflns_theta_min 1.39
_diffrn_standards_decay_% <1
_exptl_absorpt_coefficient_mu 1.441
_exptl_absorpt_correction_T_max 0.8693
_exptl_absorpt_correction_T_min 0.6717
_exptl_absorpt_correction_type multi-scan
_exptl_absorpt_process_details 'SCALEPACK (Otwinowski & Minor, 1997)'
_exptl_crystal_colour colourless
_exptl_crystal_density_diffrn 1.653
_exptl_crystal_density_method 'not measured'
_exptl_crystal_description block
_exptl_crystal_F_000 2784
_exptl_crystal_size_max 0.30
_exptl_crystal_size_mid 0.20
_exptl_crystal_size_min 0.10
_refine_diff_density_max 0.326
_refine_diff_density_min -0.539
_refine_ls_extinction_method none
_refine_ls_goodness_of_fit_ref 0.909
_refine_ls_hydrogen_treatment mixed
_refine_ls_matrix_type full
_refine_ls_number_parameters 740
_refine_ls_number_reflns 9469
_refine_ls_number_restraints 18
_refine_ls_restrained_S_all 0.909
_refine_ls_R_factor_all 0.1200
_refine_ls_R_factor_gt 0.0400
_refine_ls_shift/su_max 0.002
_refine_ls_shift/su_mean 0.000
_refine_ls_structure_factor_coef Fsqd
_refine_ls_weighting_details 'calc w=1/[\s^2^(Fo^2^)+(0.0440P)^2^+0.0000P] where P=(Fo^2^+2Fc^2^)/3'
_refine_ls_weighting_scheme calc
_refine_ls_wR_factor_gt 0.0827
_refine_ls_wR_factor_ref 0.1070
_reflns_number_gt 4071
_reflns_number_total 9469
_reflns_threshold_expression >2\s(I)
_cod_data_source_file bm5026.cif
_cod_data_source_block k02168
_cod_original_cell_volume 5372.4(18)
_cod_original_sg_symbol_H-M 'P 21/c'
_cod_database_code 2100294
_cod_database_fobs_code 2100294

loop_
_symmetry_equiv_pos_as_xyz
'x, y, z'
'-x, y+1/2, -z+1/2'
'-x, -y, -z'
'x, -y-1/2, z-1/2'

loop_
_atom_site_label
_atom_site_fract_x
_atom_site_fract_y
_atom_site_fract_z
_atom_site_U_iso_or_equiv
_atom_site_adp_type
_atom_site_calc_flag
_atom_site_refinement_flags
_atom_site_occupancy
_atom_site_disorder_assembly
_atom_site_disorder_group
_atom_site_type_symbol
Zn1_1 0.25639(2) 0.50024(3) 0.008039(14) 0.03394(15) Uani d . 1 . . Zn
O1_1 0.37862(15) 0.53106(17) -0.03517(9) 0.0400(7) Uani d . 1 . . O
O2_1 0.34282(17) 0.60352(18) 0.05484(9) 0.0433(7) Uani d . 1 . . O
O3_1 0.20413(17) 0.50920(19) 0.08430(9) 0.0451(7) Uani d . 1 . . O
O4_1 0.11798(17) 0.4266(2) -0.00054(10) 0.0550(8) Uani d . 1 . . O
O5_1 0.23381(16) 0.43403(17) -0.06645(8) 0.0432(7) Uani d . 1 . . O
O6_1 0.3207(2) 0.3824(2) 0.03582(10) 0.0549(9) Uani d D 1 . . O
H6W1_1 0.340(3) 0.344(3) 0.0182(12) 0.082 Uiso d D 1 . . H
H6W2_1 0.338(3) 0.369(3) 0.0634(8) 0.082 Uiso d D 1 . . H
O7_1 0.1932(2) 0.6164(2) -0.02193(11) 0.0566(9) Uani d D 1 . . O
H7W1_1 0.177(3) 0.660(2) -0.0082(13) 0.085 Uiso d D 1 . . H
H7W2_1 0.168(3) 0.618(3) -0.0505(9) 0.085 Uiso d D 1 . . H
C1_1 0.4239(3) 0.6167(3) -0.01702(14) 0.0534(12) Uani d . 1 . . C
H1A_1 0.3882 0.6717 -0.0295 0.064 Uiso calc R 1 . . H
H1B_1 0.4836 0.6208 -0.0291 0.064 Uiso calc R 1 . . H
C2_1 0.4336(2) 0.6133(3) 0.04065(14) 0.0539(12) Uani d . 1 . . C
H2A_1 0.4713 0.5597 0.0533 0.065 Uiso calc R 1 . . H
H2B_1 0.4619 0.6711 0.0551 0.065 Uiso calc R 1 . . H
C3_1 0.3375(3) 0.5973(3) 0.10889(13) 0.0472(11) Uani d . 1 . . C
H3A_1 0.3639 0.6534 0.1264 0.057 Uiso calc R 1 . . H
H3B_1 0.3700 0.5417 0.1233 0.057 Uiso calc R 1 . . H
C4_1 0.2381(3) 0.5902(3) 0.11446(13) 0.0479(12) Uani d . 1 . . C
H4A_1 0.2292 0.5814 0.1504 0.057 Uiso calc R 1 . . H
H4B_1 0.2063 0.6475 0.1018 0.057 Uiso calc R 1 . . H
C5_1 0.1071(3) 0.4961(3) 0.08094(15) 0.0662(14) Uani d . 1 . . C
H5A_1 0.0753 0.5511 0.0652 0.079 Uiso calc R 1 . . H
H5B_1 0.0884 0.4867 0.1150 0.079 Uiso calc R 1 . . H
C6_1 0.0865(3) 0.4101(3) 0.04838(15) 0.0687(14) Uani d . 1 . . C
H6A_1 0.1171 0.3551 0.0648 0.082 Uiso calc R 1 . . H
H6B_1 0.0212 0.3980 0.0439 0.082 Uiso calc R 1 . . H
C7_1 0.1174(3) 0.3474(3) -0.03417(16) 0.0615(14) Uani d . 1 . . C
H7A_1 0.0552 0.3248 -0.0430 0.074 Uiso calc R 1 . . H
H7B_1 0.1535 0.2961 -0.0173 0.074 Uiso calc R 1 . . H
C8_1 0.1564(3) 0.3771(3) -0.08153(15) 0.0571(13) Uani d . 1 . . C
H8A_1 0.1738 0.3218 -0.1002 0.069 Uiso calc R 1 . . H
H8B_1 0.1114 0.4129 -0.1039 0.069 Uiso calc R 1 . . H
C9_1 0.3018(3) 0.4384(3) -0.10109(13) 0.0466(12) Uani d . 1 . . C
H9A_1 0.2736 0.4373 -0.1366 0.056 Uiso calc R 1 . . H
H9B_1 0.3435 0.3851 -0.0956 0.056 Uiso calc R 1 . . H
C10_1 0.3518(3) 0.5302(3) -0.08952(13) 0.0480(12) Uani d . 1 . . C
H10A_1 0.4051 0.5337 -0.1080 0.058 Uiso calc R 1 . . H
H10B_1 0.3122 0.5837 -0.0996 0.058 Uiso calc R 1 . . H
Zn2_2 0.24799(3) 0.49900(4) 0.329601(15) 0.03359(13) Uani d . 1 . . Zn
O1_2 0.12221(15) 0.47414(18) 0.37033(8) 0.0428(7) Uani d . 1 . . O
O2_2 0.15960(16) 0.39856(18) 0.28151(9) 0.0429(7) Uani d . 1 . . O
O3_2 0.30214(17) 0.48850(18) 0.25383(9) 0.0438(7) Uani d . 1 . . O
O4_2 0.38795(16) 0.56802(18) 0.33992(9) 0.0484(7) Uani d . 1 . . O
O5_2 0.27042(17) 0.56333(18) 0.40443(9) 0.0461(7) Uani d . 1 . . O
O6_2 0.1899(2) 0.6199(2) 0.30172(10) 0.0525(9) Uani d D 1 . . O
H6W1_2 0.180(3) 0.662(2) 0.3192(12) 0.079 Uiso d D 1 . . H
H6W2_2 0.162(3) 0.630(3) 0.2754(9) 0.079 Uiso d D 1 . . H
O7_2 0.3064(2) 0.3798(2) 0.35995(10) 0.0517(9) Uani d D 1 . . O
H7W1_2 0.341(2) 0.382(3) 0.3853(11) 0.078 Uiso d D 1 . . H
H7W2_2 0.320(3) 0.335(2) 0.3449(13) 0.078 Uiso d D 1 . . H
C1_2 0.0741(3) 0.3900(3) 0.35154(15) 0.0587(13) Uani d . 1 . . C
H1A_2 0.0133 0.3889 0.3625 0.070 Uiso calc R 1 . . H
H1B_2 0.1068 0.3337 0.3649 0.070 Uiso calc R 1 . . H
C2_2 0.0678(3) 0.3922(3) 0.29415(14) 0.0568(12) Uani d . 1 . . C
H2A_2 0.0386 0.3350 0.2796 0.068 Uiso calc R 1 . . H
H2B_2 0.0324 0.4467 0.2806 0.068 Uiso calc R 1 . . H
C3_2 0.1685(3) 0.4025(3) 0.22763(13) 0.0512(12) Uani d . 1 . . C
H3A_2 0.1372 0.4580 0.2121 0.061 Uiso calc R 1 . . H
H3B_2 0.1423 0.3462 0.2103 0.061 Uiso calc R 1 . . H
C4_2 0.2690(3) 0.4082(3) 0.22342(14) 0.0470(11) Uani d . 1 . . C
H4A_2 0.2996 0.3506 0.2365 0.056 Uiso calc R 1 . . H
H4B_2 0.2796 0.4168 0.1878 0.056 Uiso calc R 1 . . H
C5_2 0.3994(3) 0.4998(3) 0.25869(14) 0.0580(12) Uani d . 1 . . C
H5A_2 0.4197 0.5083 0.2250 0.070 Uiso calc R 1 . . H
H5B_2 0.4293 0.4441 0.2748 0.070 Uiso calc R 1 . . H
C6_2 0.4219(3) 0.5859(3) 0.29149(15) 0.0621(13) Uani d . 1 . . C
H6A_2 0.4875 0.5961 0.2967 0.075 Uiso calc R 1 . . H
H6B_2 0.3930 0.6418 0.2751 0.075 Uiso calc R 1 . . H
C7_2 0.3890(3) 0.6494(3) 0.37258(14) 0.0552(12) Uani d . 1 . . C
H7A_2 0.3527 0.7002 0.3554 0.066 Uiso calc R 1 . . H
H7B_2 0.4511 0.6721 0.3813 0.066 Uiso calc R 1 . . H
C8_2 0.3493(3) 0.6189(3) 0.42021(15) 0.0534(12) Uani d . 1 . . C
H8A_2 0.3937 0.5817 0.4422 0.064 Uiso calc R 1 . . H
H8B_2 0.3329 0.6740 0.4394 0.064 Uiso calc R 1 . . H
C9_2 0.2000(3) 0.5627(3) 0.43743(13) 0.0477(12) Uani d . 1 . . C
H9A_2 0.1613 0.6183 0.4313 0.057 Uiso calc R 1 . . H
H9B_2 0.2262 0.5626 0.4733 0.057 Uiso calc R 1 . . H
C10_2 0.1458(3) 0.4742(3) 0.42501(13) 0.0499(12) Uani d . 1 . . C
H10A_2 0.1820 0.4185 0.4358 0.060 Uiso calc R 1 . . H
H10B_2 0.0911 0.4741 0.4424 0.060 Uiso calc R 1 . . H
Zn3_3 0.24668(3) 0.50009(4) 0.662990(15) 0.03384(13) Uani d . 1 . . Zn
O1_3 0.12502(15) 0.46772(17) 0.70618(9) 0.0400(7) Uani d . 1 . . O
O2_3 0.16325(17) 0.39291(17) 0.61753(9) 0.0443(7) Uani d . 1 . . O
O3_3 0.29734(16) 0.49300(19) 0.58657(8) 0.0437(7) Uani d . 1 . . O
O4_3 0.38113(16) 0.58110(19) 0.66953(10) 0.0515(8) Uani d . 1 . . O
O5_3 0.26854(17) 0.56726(17) 0.73712(9) 0.0457(7) Uani d . 1 . . O
O6_3 0.1788(2) 0.6146(2) 0.63397(10) 0.0539(9) Uani d D 1 . . O
H6W1_3 0.159(3) 0.652(3) 0.6513(12) 0.081 Uiso d D 1 . . H
H6W2_3 0.161(3) 0.627(3) 0.6062(8) 0.081 Uiso d D 1 . . H
O7_3 0.3164(2) 0.3880(2) 0.69295(10) 0.0547(9) Uani d D 1 . . O
H7W1_3 0.322(3) 0.339(2) 0.6801(14) 0.082 Uiso d D 1 . . H
H7W2_3 0.346(3) 0.385(3) 0.7197(10) 0.082 Uiso d D 1 . . H
C1_3 0.0811(3) 0.3800(3) 0.68894(14) 0.0577(13) Uani d . 1 . . C
H1A_3 0.0214 0.3752 0.7009 0.069 Uiso calc R 1 . . H
H1B_3 0.1179 0.3261 0.7021 0.069 Uiso calc R 1 . . H
C2_3 0.0719(3) 0.3816(3) 0.63100(15) 0.0618(13) Uani d . 1 . . C
H2A_3 0.0451 0.3228 0.6170 0.074 Uiso calc R 1 . . H
H2B_3 0.0334 0.4341 0.6177 0.074 Uiso calc R 1 . . H
C3_3 0.1693(3) 0.3974(3) 0.56317(14) 0.0528(12) Uani d . 1 . . C
H3A_3 0.1342 0.4506 0.5478 0.063 Uiso calc R 1 . . H
H3B_3 0.1459 0.3394 0.5464 0.063 Uiso calc R 1 . . H
C4_3 0.2684(3) 0.4095(3) 0.55773(13) 0.0495(12) Uani d . 1 . . C
H4A_3 0.3030 0.3545 0.5714 0.059 Uiso calc R 1 . . H
H4B_3 0.2772 0.4172 0.5217 0.059 Uiso calc R 1 . . H
C5_3 0.3919(3) 0.5154(3) 0.58773(15) 0.0615(13) Uani d . 1 . . C
H5A_3 0.4070 0.5268 0.5531 0.074 Uiso calc R 1 . . H
H5B_3 0.4293 0.4634 0.6028 0.074 Uiso calc R 1 . . H
C6_3 0.4079(3) 0.6024(3) 0.61974(15) 0.0671(14) Uani d . 1 . . C
H6A_3 0.4721 0.6200 0.6229 0.081 Uiso calc R 1 . . H
H6B_3 0.3720 0.6548 0.6040 0.081 Uiso calc R 1 . . H
C7_3 0.3784(3) 0.6606(3) 0.70279(15) 0.0610(13) Uani d . 1 . . C
H7A_3 0.3375 0.7087 0.6865 0.073 Uiso calc R 1 . . H
H7B_3 0.4389 0.6881 0.7102 0.073 Uiso calc R 1 . . H
C8_3 0.3451(3) 0.6272(3) 0.75123(14) 0.0542(12) Uani d . 1 . . C
H8A_3 0.3930 0.5924 0.7720 0.065 Uiso calc R 1 . . H
H8B_3 0.3274 0.6809 0.7711 0.065 Uiso calc R 1 . . H
C9_3 0.1995(3) 0.5638(3) 0.77106(13) 0.0431(11) Uani d . 1 . . C
H9A_3 0.1575 0.6167 0.7644 0.052 Uiso calc R 1 . . H
H9B_3 0.2269 0.5671 0.8067 0.052 Uiso calc R 1 . . H
C10_3 0.1505(3) 0.4719(3) 0.76089(12) 0.0464(11) Uani d . 1 . . C
H10A_3 0.1902 0.4191 0.7723 0.056 Uiso calc R 1 . . H
H10B_3 0.0967 0.4695 0.7790 0.056 Uiso calc R 1 . . H
N1_4 0.0998(3) 0.6804(3) -0.14263(13) 0.0446(10) Uani d . 1 . . N
O8_4 0.0938(2) 0.6068(2) -0.11711(11) 0.0643(9) Uani d . 1 . . O
O9_4 0.1691(2) 0.7310(2) -0.13169(11) 0.0751(11) Uani d . 1 . . O
O10_4 0.0428(2) 0.7026(2) -0.17813(12) 0.0864(12) Uani d . 1 . . O
N2_5 0.0822(3) 0.6868(3) 0.18384(14) 0.0448(10) Uani d . 1 . . N
O8_5 0.0677(2) 0.6160(2) 0.20891(13) 0.0814(11) Uani d . 1 . . O
O9_5 0.1461(2) 0.7387(2) 0.20027(11) 0.0796(11) Uani d . 1 . . O
O10_5 0.0379(2) 0.7038(2) 0.14229(12) 0.0854(12) Uani d . 1 . . O
N3_6 0.0865(3) 0.6853(3) 0.51585(13) 0.0468(10) Uani d . 1 . . N
O8_6 0.0592(2) 0.6142(2) 0.53519(13) 0.0934(13) Uani d . 1 . . O
O9_6 0.1610(2) 0.7196(2) 0.53458(11) 0.0776(11) Uani d . 1 . . O
O10_6 0.0445(2) 0.7232(2) 0.47798(12) 0.0774(11) Uani d . 1 . . O
N4_7 0.4217(3) 0.3129(3) 0.15481(13) 0.0437(10) Uani d . 1 . . N
O8_7 0.4484(2) 0.3820(2) 0.13277(13) 0.0940(13) Uani d . 1 . . O
O9_7 0.3503(2) 0.2723(2) 0.13543(10) 0.0732(11) Uani d . 1 . . O
O10_7 0.4605(2) 0.2831(2) 0.19575(11) 0.0704(10) Uani d . 1 . . O
N5_8 0.4087(3) 0.3186(3) 0.47942(13) 0.0431(10) Uani d . 1 . . N
O8_8 0.4152(2) 0.3896(2) 0.45245(11) 0.0652(10) Uani d . 1 . . O
O9_8 0.3444(2) 0.2619(2) 0.46782(10) 0.0674(10) Uani d . 1 . . O
O10_8 0.4619(2) 0.3030(2) 0.51853(12) 0.0800(11) Uani d . 1 . . O
N6_9 0.4010(3) 0.3199(3) 0.81318(13) 0.0438(10) Uani d . 1 . . N
O8_9 0.4164(2) 0.3926(2) 0.78925(11) 0.0698(10) Uani d . 1 . . O
O9_9 0.3242(2) 0.2813(2) 0.80245(10) 0.0610(9) Uani d . 1 . . O
O10_9 0.4553(2) 0.2878(2) 0.84787(11) 0.0736(10) Uani d . 1 . . O

loop_
_atom_site_aniso_label
_atom_site_aniso_U_11
_atom_site_aniso_U_22
_atom_site_aniso_U_33
_atom_site_aniso_U_12
_atom_site_aniso_U_13
_atom_site_aniso_U_23
Zn1_1 0.0349(3) 0.0345(4) 0.0326(2) 0.0023(3) 0.0045(2) -0.0022(3)
O1_1 0.0395(16) 0.0445(19) 0.0366(14) -0.0069(14) 0.0064(12) -0.0028(13)
O2_1 0.0376(17) 0.050(2) 0.0417(17) -0.0009(15) 0.0034(13) -0.0061(14)
O3_1 0.0442(18) 0.050(2) 0.0431(14) -0.0012(17) 0.0135(13) -0.0104(15)
O4_1 0.0541(19) 0.061(2) 0.0530(18) -0.0202(16) 0.0193(15) -0.0135(16)
O5_1 0.0436(17) 0.0460(19) 0.0400(16) -0.0084(15) 0.0060(13) -0.0105(14)
O6_1 0.082(2) 0.044(2) 0.0373(16) 0.0194(18) 0.0030(18) 0.0024(15)
O7_1 0.072(2) 0.047(2) 0.0478(18) 0.0230(18) -0.0087(17) -0.0015(16)
C1_1 0.051(3) 0.052(3) 0.060(3) -0.015(3) 0.018(2) -0.012(2)
C2_1 0.038(3) 0.057(3) 0.065(3) -0.016(2) 0.002(2) -0.017(2)
C3_1 0.057(3) 0.044(3) 0.039(2) 0.000(2) -0.001(2) -0.012(2)
C4_1 0.068(3) 0.046(3) 0.031(2) 0.004(3) 0.009(2) -0.009(2)
C5_1 0.055(3) 0.096(4) 0.054(3) -0.014(3) 0.029(2) -0.017(3)
C6_1 0.065(3) 0.087(4) 0.060(3) -0.030(3) 0.034(3) -0.007(3)
C7_1 0.062(3) 0.057(4) 0.066(3) -0.028(3) 0.008(3) -0.008(3)
C8_1 0.062(3) 0.057(3) 0.052(3) -0.017(3) 0.001(3) -0.019(3)
C9_1 0.053(3) 0.058(3) 0.029(2) 0.007(3) 0.005(2) -0.003(2)
C10_1 0.050(3) 0.059(3) 0.036(2) 0.004(3) 0.012(2) 0.010(2)
Zn2_2 0.0345(2) 0.0325(3) 0.0342(2) 0.0012(2) 0.00574(18) -0.0021(2)
O1_2 0.0425(16) 0.0494(19) 0.0371(15) -0.0075(14) 0.0072(12) -0.0011(13)
O2_2 0.0417(17) 0.0480(19) 0.0396(16) -0.0017(15) 0.0079(13) -0.0026(14)
O3_2 0.0418(17) 0.0435(19) 0.0478(15) -0.0015(15) 0.0124(13) -0.0075(14)
O4_2 0.0484(17) 0.053(2) 0.0452(16) -0.0096(15) 0.0125(14) -0.0064(14)
O5_2 0.0424(16) 0.0523(19) 0.0451(16) -0.0114(15) 0.0112(13) -0.0159(14)
O6_2 0.077(2) 0.041(2) 0.0379(17) 0.0180(18) -0.0004(17) -0.0014(14)
O7_2 0.062(2) 0.045(2) 0.0445(18) 0.0207(18) -0.0063(16) -0.0057(15)
C1_2 0.046(3) 0.066(3) 0.065(3) -0.016(3) 0.012(2) -0.004(3)
C2_2 0.043(3) 0.068(3) 0.059(3) -0.015(2) 0.006(2) -0.013(2)
C3_2 0.071(3) 0.042(3) 0.039(2) -0.004(2) -0.001(2) -0.012(2)
C4_2 0.058(3) 0.045(3) 0.040(2) 0.009(2) 0.014(2) -0.003(2)
C5_2 0.050(3) 0.076(4) 0.052(3) -0.004(3) 0.022(2) -0.004(3)
C6_2 0.052(3) 0.075(4) 0.062(3) -0.018(3) 0.018(2) -0.005(3)
C7_2 0.059(3) 0.048(3) 0.058(3) -0.019(3) 0.008(2) -0.008(2)
C8_2 0.055(3) 0.052(3) 0.052(3) -0.009(3) 0.002(2) -0.016(2)
C9_2 0.055(3) 0.054(3) 0.036(2) 0.013(3) 0.015(2) -0.002(2)
C10_2 0.051(3) 0.063(3) 0.038(2) -0.012(3) 0.012(2) 0.003(2)
Zn3_3 0.0339(2) 0.0348(3) 0.0330(2) 0.0019(2) 0.00496(18) -0.0022(2)
O1_3 0.0379(16) 0.0427(18) 0.0402(15) -0.0056(14) 0.0077(12) -0.0036(13)
O2_3 0.0459(17) 0.0494(19) 0.0381(16) -0.0029(15) 0.0065(13) -0.0084(14)
O3_3 0.0423(17) 0.0486(19) 0.0417(14) -0.0037(16) 0.0114(12) -0.0061(15)
O4_3 0.0474(17) 0.064(2) 0.0449(17) -0.0152(15) 0.0106(14) -0.0079(15)
O5_3 0.0442(17) 0.0528(19) 0.0420(16) -0.0106(15) 0.0125(13) -0.0139(14)
O6_3 0.068(2) 0.055(2) 0.0384(16) 0.0270(17) 0.0046(17) 0.0006(16)
O7_3 0.067(2) 0.053(2) 0.0413(17) 0.0220(19) -0.0059(16) -0.0028(15)
C1_3 0.056(3) 0.056(3) 0.065(3) -0.025(3) 0.024(2) -0.017(2)
C2_3 0.049(3) 0.075(4) 0.064(3) -0.019(3) 0.013(2) -0.022(3)
C3_3 0.067(3) 0.048(3) 0.041(3) -0.003(3) -0.004(2) -0.019(2)
C4_3 0.059(3) 0.056(3) 0.033(2) 0.014(3) 0.003(2) 0.001(2)
C5_3 0.047(3) 0.092(4) 0.049(3) -0.016(3) 0.022(2) -0.008(3)
C6_3 0.066(3) 0.082(4) 0.056(3) -0.028(3) 0.019(2) -0.009(3)
C7_3 0.062(3) 0.061(3) 0.061(3) -0.023(3) 0.010(2) -0.010(3)
C8_3 0.056(3) 0.057(3) 0.049(3) -0.017(3) 0.003(2) -0.014(2)
C9_3 0.053(3) 0.048(3) 0.029(2) 0.007(2) 0.008(2) -0.002(2)
C10_3 0.046(3) 0.059(3) 0.035(2) -0.001(2) 0.0108(19) 0.002(2)
N1_4 0.052(3) 0.047(3) 0.035(2) 0.008(2) 0.009(2) -0.004(2)
O8_4 0.080(2) 0.051(2) 0.061(2) -0.0170(19) 0.0025(17) 0.0153(17)
O9_4 0.098(3) 0.063(2) 0.063(2) -0.033(2) 0.0045(19) -0.0025(17)
O10_4 0.082(2) 0.100(3) 0.071(2) 0.036(2) -0.017(2) 0.010(2)
N2_5 0.054(3) 0.036(3) 0.047(2) 0.004(2) 0.015(2) -0.002(2)
O8_5 0.101(3) 0.051(2) 0.097(3) -0.013(2) 0.032(2) 0.017(2)
O9_5 0.090(3) 0.085(3) 0.063(2) -0.041(2) 0.0059(19) -0.0125(18)
O10_5 0.088(3) 0.093(3) 0.068(2) 0.022(2) -0.019(2) 0.005(2)
N3_6 0.065(3) 0.036(3) 0.041(2) 0.005(2) 0.013(2) -0.004(2)
O8_6 0.114(3) 0.060(3) 0.113(3) -0.019(2) 0.040(2) 0.026(2)
O9_6 0.081(2) 0.089(3) 0.059(2) -0.023(2) -0.0111(18) -0.0110(19)
O10_6 0.069(2) 0.089(3) 0.072(2) 0.014(2) -0.0021(18) 0.0186(19)
N4_7 0.047(3) 0.041(3) 0.043(2) 0.002(2) 0.008(2) -0.007(2)
O8_7 0.122(3) 0.057(3) 0.111(3) -0.020(2) 0.049(2) 0.021(2)
O9_7 0.081(2) 0.081(3) 0.054(2) -0.017(2) -0.0087(18) -0.0126(18)
O10_7 0.070(2) 0.076(2) 0.060(2) 0.0118(18) -0.0146(17) 0.0106(18)
N5_8 0.050(3) 0.036(3) 0.045(2) 0.001(2) 0.009(2) -0.008(2)
O8_8 0.078(2) 0.054(2) 0.062(2) -0.0254(19) 0.0045(17) 0.0181(17)
O9_8 0.088(2) 0.057(2) 0.0551(19) -0.029(2) 0.0004(17) 0.0001(17)
O10_8 0.078(2) 0.080(3) 0.074(2) 0.016(2) -0.0255(19) 0.0056(19)
N6_9 0.046(3) 0.046(3) 0.040(2) -0.003(2) 0.010(2) -0.007(2)
O8_9 0.083(2) 0.060(2) 0.067(2) -0.023(2) 0.0121(18) 0.0127(18)
O9_9 0.065(2) 0.053(2) 0.0609(19) -0.0095(18) -0.0082(16) 0.0072(16)
O10_9 0.060(2) 0.091(3) 0.066(2) 0.015(2) -0.0085(18) 0.0084(19)

loop_
_atom_type_symbol
_atom_type_description
_atom_type_scat_dispersion_real
_atom_type_scat_dispersion_imag
_atom_type_scat_source
C C 0.0033 0.0016 'International Tables Vol C Tables 4.2.6.8 and 6.1.1.4'
H H 0.0000 0.0000 'International Tables Vol C Tables 4.2.6.8 and 6.1.1.4'
N N 0.0061 0.0033 'International Tables Vol C Tables 4.2.6.8 and 6.1.1.4'
O O 0.0106 0.0060 'International Tables Vol C Tables 4.2.6.8 and 6.1.1.4'
Zn Zn 0.2839 1.4301 'International Tables Vol C Tables 4.2.6.8 and 6.1.1.4'

loop_
_geom_angle_atom_site_label_1
_geom_angle_atom_site_label_2
_geom_angle_atom_site_label_3
_geom_angle
_geom_angle_publ_flag
O7_1 Zn1_1 O6_1 178.14(10) no
O7_1 Zn1_1 O5_1 89.18(10) no
O6_1 Zn1_1 O5_1 89.08(10) no
O7_1 Zn1_1 O2_1 83.59(12) no
O6_1 Zn1_1 O2_1 97.41(12) no
O5_1 Zn1_1 O2_1 143.69(10) no
O7_1 Zn1_1 O3_1 96.31(11) no
O6_1 Zn1_1 O3_1 85.49(11) no
O5_1 Zn1_1 O3_1 143.49(10) no
O2_1 Zn1_1 O3_1 72.80(10) no
O7_1 Zn1_1 O4_1 87.96(13) no
O6_1 Zn1_1 O4_1 92.12(12) no
O5_1 Zn1_1 O4_1 70.88(10) no
O2_1 Zn1_1 O4_1 143.82(10) no
O3_1 Zn1_1 O4_1 73.28(9) no
O7_1 Zn1_1 O1_1 90.50(12) no
O6_1 Zn1_1 O1_1 88.30(11) no
O5_1 Zn1_1 O1_1 71.34(9) no
O2_1 Zn1_1 O1_1 73.19(9) no
O3_1 Zn1_1 O1_1 144.26(9) no
O4_1 Zn1_1 O1_1 142.20(10) no
C10_1 O1_1 C1_1 113.6(3) no
C10_1 O1_1 Zn1_1 110.5(2) no
C1_1 O1_1 Zn1_1 111.2(2) no
C3_1 O2_1 C2_1 115.1(3) no
C3_1 O2_1 Zn1_1 114.4(2) no
C2_1 O2_1 Zn1_1 114.5(2) no
C5_1 O3_1 C4_1 114.4(3) no
C5_1 O3_1 Zn1_1 112.8(2) no
C4_1 O3_1 Zn1_1 113.6(2) no
C7_1 O4_1 C6_1 116.5(3) no
C7_1 O4_1 Zn1_1 111.0(2) no
C6_1 O4_1 Zn1_1 111.6(2) no
C8_1 O5_1 C9_1 116.9(3) no
C8_1 O5_1 Zn1_1 122.2(2) no
C9_1 O5_1 Zn1_1 120.7(2) no
Zn1_1 O6_1 H6W1_1 123(3) no
Zn1_1 O6_1 H6W2_1 130(3) no
H6W1_1 O6_1 H6W2_1 106(3) no
Zn1_1 O7_1 H7W1_1 129(3) no
Zn1_1 O7_1 H7W2_1 123(3) no
H7W1_1 O7_1 H7W2_1 106(3) no
O1_1 C1_1 C2_1 106.9(3) no
O1_1 C1_1 H1A_1 110.3 no
C2_1 C1_1 H1A_1 110.3 no
O1_1 C1_1 H1B_1 110.3 no
C2_1 C1_1 H1B_1 110.3 no
H1A_1 C1_1 H1B_1 108.6 no
O2_1 C2_1 C1_1 106.4(3) no
O2_1 C2_1 H2A_1 110.4 no
C1_1 C2_1 H2A_1 110.4 no
O2_1 C2_1 H2B_1 110.4 no
C1_1 C2_1 H2B_1 110.4 no
H2A_1 C2_1 H2B_1 108.6 no
O2_1 C3_1 C4_1 105.7(3) no
O2_1 C3_1 H3A_1 110.6 no
C4_1 C3_1 H3A_1 110.6 no
O2_1 C3_1 H3B_1 110.6 no
C4_1 C3_1 H3B_1 110.6 no
H3A_1 C3_1 H3B_1 108.7 no
O3_1 C4_1 C3_1 106.3(3) no
O3_1 C4_1 H4A_1 110.5 no
C3_1 C4_1 H4A_1 110.5 no
O3_1 C4_1 H4B_1 110.5 no
C3_1 C4_1 H4B_1 110.5 no
H4A_1 C4_1 H4B_1 108.7 no
O3_1 C5_1 C6_1 105.9(3) no
O3_1 C5_1 H5A_1 110.6 no
C6_1 C5_1 H5A_1 110.6 no
O3_1 C5_1 H5B_1 110.6 no
C6_1 C5_1 H5B_1 110.6 no
H5A_1 C5_1 H5B_1 108.7 no
O4_1 C6_1 C5_1 108.2(3) no
O4_1 C6_1 H6A_1 110.1 no
C5_1 C6_1 H6A_1 110.1 no
O4_1 C6_1 H6B_1 110.1 no
C5_1 C6_1 H6B_1 110.1 no
H6A_1 C6_1 H6B_1 108.4 no
O4_1 C7_1 C8_1 108.6(3) no
O4_1 C7_1 H7A_1 110.0 no
C8_1 C7_1 H7A_1 110.0 no
O4_1 C7_1 H7B_1 110.0 no
C8_1 C7_1 H7B_1 110.0 no
H7A_1 C7_1 H7B_1 108.3 no
O5_1 C8_1 C7_1 107.9(3) no
O5_1 C8_1 H8A_1 110.1 no
C7_1 C8_1 H8A_1 110.1 no
O5_1 C8_1 H8B_1 110.1 no
C7_1 C8_1 H8B_1 110.1 no
H8A_1 C8_1 H8B_1 108.4 no
O5_1 C9_1 C10_1 105.9(3) no
O5_1 C9_1 H9A_1 110.6 no
C10_1 C9_1 H9A_1 110.6 no
O5_1 C9_1 H9B_1 110.6 no
C10_1 C9_1 H9B_1 110.6 no
H9A_1 C9_1 H9B_1 108.7 no
O1_1 C10_1 C9_1 106.2(3) no
O1_1 C10_1 H10A_1 110.5 no
C9_1 C10_1 H10A_1 110.5 no
O1_1 C10_1 H10B_1 110.5 no
C9_1 C10_1 H10B_1 110.5 no
H10A_1 C10_1 H10B_1 108.7 no
O6_2 Zn2_2 O7_2 178.03(11) no
O6_2 Zn2_2 O5_2 89.14(10) no
O7_2 Zn2_2 O5_2 88.90(10) no
O6_2 Zn2_2 O2_2 98.06(11) no
O7_2 Zn2_2 O2_2 83.40(11) no
O5_2 Zn2_2 O2_2 143.62(10) no
O6_2 Zn2_2 O3_2 85.18(11) no
O7_2 Zn2_2 O3_2 96.54(11) no
O5_2 Zn2_2 O3_2 143.74(10) no
O2_2 Zn2_2 O3_2 72.60(9) no
O6_2 Zn2_2 O4_2 91.25(12) no
O7_2 Zn2_2 O4_2 88.32(11) no
O5_2 Zn2_2 O4_2 70.79(9) no
O2_2 Zn2_2 O4_2 143.91(9) no
O3_2 Zn2_2 O4_2 73.56(9) no
O6_2 Zn2_2 O1_2 87.96(12) no
O7_2 Zn2_2 O1_2 91.20(12) no
O5_2 Zn2_2 O1_2 71.57(9) no
O2_2 Zn2_2 O1_2 73.11(9) no
O3_2 Zn2_2 O1_2 143.64(9) no
O4_2 Zn2_2 O1_2 142.36(9) no
C10_2 O1_2 C1_2 113.1(3) no
C10_2 O1_2 Zn2_2 110.7(2) no
C1_2 O1_2 Zn2_2 111.4(2) no
C3_2 O2_2 C2_2 115.4(3) no
C3_2 O2_2 Zn2_2 114.7(2) no
C2_2 O2_2 Zn2_2 114.7(2) no
C5_2 O3_2 C4_2 114.1(3) no
C5_2 O3_2 Zn2_2 112.0(2) no
C4_2 O3_2 Zn2_2 114.2(2) no
C7_2 O4_2 C6_2 113.9(3) no
C7_2 O4_2 Zn2_2 111.1(2) no
C6_2 O4_2 Zn2_2 112.2(2) no
C8_2 O5_2 C9_2 117.2(3) no
C8_2 O5_2 Zn2_2 122.0(2) no
C9_2 O5_2 Zn2_2 120.3(2) no
Zn2_2 O6_2 H6W1_2 123(3) no
Zn2_2 O6_2 H6W2_2 129(3) no
H6W1_2 O6_2 H6W2_2 106(3) no
Zn2_2 O7_2 H7W1_2 120(3) no
Zn2_2 O7_2 H7W2_2 127(3) no
H7W1_2 O7_2 H7W2_2 106(3) no
O1_2 C1_2 C2_2 107.1(3) no
O1_2 C1_2 H1A_2 110.3 no
C2_2 C1_2 H1A_2 110.3 no
O1_2 C1_2 H1B_2 110.3 no
C2_2 C1_2 H1B_2 110.3 no
H1A_2 C1_2 H1B_2 108.5 no
O2_2 C2_2 C1_2 106.6(3) no
O2_2 C2_2 H2A_2 110.4 no
C1_2 C2_2 H2A_2 110.4 no
O2_2 C2_2 H2B_2 110.4 no
C1_2 C2_2 H2B_2 110.4 no
H2A_2 C2_2 H2B_2 108.6 no
O2_2 C3_2 C4_2 106.3(3) no
O2_2 C3_2 H3A_2 110.5 no
C4_2 C3_2 H3A_2 110.5 no
O2_2 C3_2 H3B_2 110.5 no
C4_2 C3_2 H3B_2 110.5 no
H3A_2 C3_2 H3B_2 108.7 no
O3_2 C4_2 C3_2 106.0(3) no
O3_2 C4_2 H4A_2 110.5 no
C3_2 C4_2 H4A_2 110.5 no
O3_2 C4_2 H4B_2 110.5 no
C3_2 C4_2 H4B_2 110.5 no
H4A_2 C4_2 H4B_2 108.7 no
O3_2 C5_2 C6_2 107.0(3) no
O3_2 C5_2 H5A_2 110.3 no
C6_2 C5_2 H5A_2 110.3 no
O3_2 C5_2 H5B_2 110.3 no
C6_2 C5_2 H5B_2 110.3 no
H5A_2 C5_2 H5B_2 108.6 no
O4_2 C6_2 C5_2 106.6(3) no
O4_2 C6_2 H6A_2 110.4 no
C5_2 C6_2 H6A_2 110.4 no
O4_2 C6_2 H6B_2 110.4 no
C5_2 C6_2 H6B_2 110.4 no
H6A_2 C6_2 H6B_2 108.6 no
O4_2 C7_2 C8_2 106.7(3) no
O4_2 C7_2 H7A_2 110.4 no
C8_2 C7_2 H7A_2 110.4 no
O4_2 C7_2 H7B_2 110.4 no
C8_2 C7_2 H7B_2 110.4 no
H7A_2 C7_2 H7B_2 108.6 no
O5_2 C8_2 C7_2 107.6(3) no
O5_2 C8_2 H8A_2 110.2 no
C7_2 C8_2 H8A_2 110.2 no
O5_2 C8_2 H8B_2 110.2 no
C7_2 C8_2 H8B_2 110.2 no
H8A_2 C8_2 H8B_2 108.5 no
O5_2 C9_2 C10_2 106.4(3) no
O5_2 C9_2 H9A_2 110.5 no
C10_2 C9_2 H9A_2 110.5 no
O5_2 C9_2 H9B_2 110.5 no
C10_2 C9_2 H9B_2 110.5 no
H9A_2 C9_2 H9B_2 108.6 no
O1_2 C10_2 C9_2 106.1(3) no
O1_2 C10_2 H10A_2 110.5 no
C9_2 C10_2 H10A_2 110.5 no
O1_2 C10_2 H10B_2 110.5 no
C9_2 C10_2 H10B_2 110.5 no
H10A_2 C10_2 H10B_2 108.7 no
O7_3 Zn3_3 O6_3 178.62(14) no
O7_3 Zn3_3 O5_3 88.84(10) no
O6_3 Zn3_3 O5_3 90.06(11) no
O7_3 Zn3_3 O2_3 84.10(11) no
O6_3 Zn3_3 O2_3 97.28(11) no
O5_3 Zn3_3 O2_3 143.45(10) no
O7_3 Zn3_3 O3_3 96.04(11) no
O6_3 Zn3_3 O3_3 84.35(11) no
O5_3 Zn3_3 O3_3 143.43(10) no
O2_3 Zn3_3 O3_3 73.10(9) no
O7_3 Zn3_3 O4_3 87.96(12) no
O6_3 Zn3_3 O4_3 90.89(13) no
O5_3 Zn3_3 O4_3 71.04(10) no
O2_3 Zn3_3 O4_3 144.02(10) no
O3_3 Zn3_3 O4_3 72.94(10) no
O7_3 Zn3_3 O1_3 92.64(12) no
O6_3 Zn3_3 O1_3 87.80(12) no
O5_3 Zn3_3 O1_3 71.52(9) no
O2_3 Zn3_3 O1_3 73.04(9) no
O3_3 Zn3_3 O1_3 143.89(9) no
O4_3 Zn3_3 O1_3 142.53(9) no
C10_3 O1_3 C1_3 113.6(3) no
C10_3 O1_3 Zn3_3 110.9(2) no
C1_3 O1_3 Zn3_3 111.5(2) no
C3_3 O2_3 C2_3 114.6(3) no
C3_3 O2_3 Zn3_3 114.1(2) no
C2_3 O2_3 Zn3_3 114.9(2) no
C5_3 O3_3 C4_3 114.9(3) no
C5_3 O3_3 Zn3_3 113.8(2) no
C4_3 O3_3 Zn3_3 113.5(2) no
C7_3 O4_3 C6_3 114.9(3) no
C7_3 O4_3 Zn3_3 110.7(2) no
C6_3 O4_3 Zn3_3 111.6(2) no
C8_3 O5_3 C9_3 117.4(3) no
C8_3 O5_3 Zn3_3 121.7(2) no
C9_3 O5_3 Zn3_3 120.3(2) no
Zn3_3 O6_3 H6W1_3 122(3) no
Zn3_3 O6_3 H6W2_3 130(3) no
H6W1_3 O6_3 H6W2_3 107(3) no
Zn3_3 O7_3 H7W1_3 128(3) no
Zn3_3 O7_3 H7W2_3 127(3) no
H7W1_3 O7_3 H7W2_3 105(3) no
O1_3 C1_3 C2_3 106.6(3) no
O1_3 C1_3 H1A_3 110.4 no
C2_3 C1_3 H1A_3 110.4 no
O1_3 C1_3 H1B_3 110.4 no
C2_3 C1_3 H1B_3 110.4 no
H1A_3 C1_3 H1B_3 108.6 no
O2_3 C2_3 C1_3 105.8(3) no
O2_3 C2_3 H2A_3 110.6 no
C1_3 C2_3 H2A_3 110.6 no
O2_3 C2_3 H2B_3 110.6 no
C1_3 C2_3 H2B_3 110.6 no
H2A_3 C2_3 H2B_3 108.7 no
O2_3 C3_3 C4_3 106.0(3) no
O2_3 C3_3 H3A_3 110.5 no
C4_3 C3_3 H3A_3 110.5 no
O2_3 C3_3 H3B_3 110.5 no
C4_3 C3_3 H3B_3 110.5 no
H3A_3 C3_3 H3B_3 108.7 no
O3_3 C4_3 C3_3 106.1(3) no
O3_3 C4_3 H4A_3 110.5 no
C3_3 C4_3 H4A_3 110.5 no
O3_3 C4_3 H4B_3 110.5 no
C3_3 C4_3 H4B_3 110.5 no
H4A_3 C4_3 H4B_3 108.7 no
O3_3 C5_3 C6_3 106.5(3) no
O3_3 C5_3 H5A_3 110.4 no
C6_3 C5_3 H5A_3 110.4 no
O3_3 C5_3 H5B_3 110.4 no
C6_3 C5_3 H5B_3 110.4 no
H5A_3 C5_3 H5B_3 108.6 no
O4_3 C6_3 C5_3 107.2(4) no
O4_3 C6_3 H6A_3 110.3 no
C5_3 C6_3 H6A_3 110.3 no
O4_3 C6_3 H6B_3 110.3 no
C5_3 C6_3 H6B_3 110.3 no
H6A_3 C6_3 H6B_3 108.5 no
O4_3 C7_3 C8_3 107.9(3) no
O4_3 C7_3 H7A_3 110.1 no
C8_3 C7_3 H7A_3 110.1 no
O4_3 C7_3 H7B_3 110.1 no
C8_3 C7_3 H7B_3 110.1 no
H7A_3 C7_3 H7B_3 108.4 no
O5_3 C8_3 C7_3 107.4(3) no
O5_3 C8_3 H8A_3 110.2 no
C7_3 C8_3 H8A_3 110.2 no
O5_3 C8_3 H8B_3 110.2 no
C7_3 C8_3 H8B_3 110.2 no
H8A_3 C8_3 H8B_3 108.5 no
O5_3 C9_3 C10_3 106.5(3) no
O5_3 C9_3 H9A_3 110.4 no
C10_3 C9_3 H9A_3 110.4 no
O5_3 C9_3 H9B_3 110.4 no
C10_3 C9_3 H9B_3 110.4 no
H9A_3 C9_3 H9B_3 108.6 no
O1_3 C10_3 C9_3 106.1(3) no
O1_3 C10_3 H10A_3 110.5 no
C9_3 C10_3 H10A_3 110.5 no
O1_3 C10_3 H10B_3 110.5 no
C9_3 C10_3 H10B_3 110.5 no
H10A_3 C10_3 H10B_3 108.7 no
O10_4 N1_4 O8_4 122.5(4) no
O10_4 N1_4 O9_4 119.9(4) no
O8_4 N1_4 O9_4 117.6(4) no
O10_5 N2_5 O8_5 121.7(4) no
O10_5 N2_5 O9_5 120.0(4) no
O8_5 N2_5 O9_5 118.2(4) no
O8_6 N3_6 O10_6 122.4(4) no
O8_6 N3_6 O9_6 118.5(4) no
O10_6 N3_6 O9_6 119.1(4) no
O8_7 N4_7 O10_7 122.8(4) no
O8_7 N4_7 O9_7 118.5(4) no
O10_7 N4_7 O9_7 118.7(4) no
O10_8 N5_8 O8_8 122.3(4) no
O10_8 N5_8 O9_8 118.5(4) no
O8_8 N5_8 O9_8 119.2(4) no
O10_9 N6_9 O8_9 122.5(4) no
O10_9 N6_9 O9_9 119.9(4) no
O8_9 N6_9 O9_9 117.5(4) no

loop_
_geom_bond_atom_site_label_1
_geom_bond_atom_site_label_2
_geom_bond_site_symmetry_2
_geom_bond_distance
_geom_bond_publ_flag
Zn1_1 O7_1 . 1.995(3) no
Zn1_1 O6_1 . 2.003(3) no
Zn1_1 O5_1 . 2.147(2) no
Zn1_1 O2_1 . 2.204(2) no
Zn1_1 O3_1 . 2.222(2) no
Zn1_1 O4_1 . 2.273(3) no
Zn1_1 O1_1 . 2.276(2) no
O1_1 C10_1 . 1.427(4) no
O1_1 C1_1 . 1.431(4) no
O2_1 C3_1 . 1.425(4) no
O2_1 C2_1 . 1.436(4) no
O3_1 C5_1 . 1.432(4) no
O3_1 C4_1 . 1.441(4) no
O4_1 C7_1 . 1.419(4) no
O4_1 C6_1 . 1.428(4) no
O5_1 C8_1 . 1.410(4) no
O5_1 C9_1 . 1.428(4) no
O6_1 H6W1_1 . 0.78(2) no
O6_1 H6W2_1 . 0.76(2) no
O7_1 H7W1_1 . 0.76(2) no
O7_1 H7W2_1 . 0.79(2) no
C1_1 C2_1 . 1.496(5) no
C1_1 H1A_1 . 0.9700 no
C1_1 H1B_1 . 0.9700 no
C2_1 H2A_1 . 0.9700 no
C2_1 H2B_1 . 0.9700 no
C3_1 C4_1 . 1.491(5) no
C3_1 H3A_1 . 0.9700 no
C3_1 H3B_1 . 0.9700 no
C4_1 H4A_1 . 0.9700 no
C4_1 H4B_1 . 0.9700 no
C5_1 C6_1 . 1.490(5) no
C5_1 H5A_1 . 0.9700 no
C5_1 H5B_1 . 0.9700 no
C6_1 H6A_1 . 0.9700 no
C6_1 H6B_1 . 0.9700 no
C7_1 C8_1 . 1.484(5) no
C7_1 H7A_1 . 0.9700 no
C7_1 H7B_1 . 0.9700 no
C8_1 H8A_1 . 0.9700 no
C8_1 H8B_1 . 0.9700 no
C9_1 C10_1 . 1.499(5) no
C9_1 H9A_1 . 0.9700 no
C9_1 H9B_1 . 0.9700 no
C10_1 H10A_1 . 0.9700 no
C10_1 H10B_1 . 0.9700 no
Zn2_2 O6_2 . 2.003(3) no
Zn2_2 O7_2 . 2.005(3) no
Zn2_2 O5_2 . 2.143(2) no
Zn2_2 O2_2 . 2.209(2) no
Zn2_2 O3_2 . 2.224(2) no
Zn2_2 O4_2 . 2.265(2) no
Zn2_2 O1_2 . 2.269(2) no
O1_2 C10_2 . 1.429(4) no
O1_2 C1_2 . 1.437(4) no
O2_2 C3_2 . 1.429(4) no
O2_2 C2_2 . 1.431(4) no
O3_2 C5_2 . 1.430(4) no
O3_2 C4_2 . 1.433(4) no
O4_2 C7_2 . 1.427(4) no
O4_2 C6_2 . 1.436(4) no
O5_2 C8_2 . 1.420(4) no
O5_2 C9_2 . 1.425(4) no
O6_2 H6W1_2 . 0.77(2) no
O6_2 H6W2_2 . 0.77(2) no
O7_2 H7W1_2 . 0.79(2) no
O7_2 H7W2_2 . 0.78(2) no
C1_2 C2_2 . 1.491(5) no
C1_2 H1A_2 . 0.9700 no
C1_2 H1B_2 . 0.9700 no
C2_2 H2A_2 . 0.9700 no
C2_2 H2B_2 . 0.9700 no
C3_2 C4_2 . 1.499(5) no
C3_2 H3A_2 . 0.9700 no
C3_2 H3B_2 . 0.9700 no
C4_2 H4A_2 . 0.9700 no
C4_2 H4B_2 . 0.9700 no
C5_2 C6_2 . 1.498(5) no
C5_2 H5A_2 . 0.9700 no
C5_2 H5B_2 . 0.9700 no
C6_2 H6A_2 . 0.9700 no
C6_2 H6B_2 . 0.9700 no
C7_2 C8_2 . 1.499(5) no
C7_2 H7A_2 . 0.9700 no
C7_2 H7B_2 . 0.9700 no
C8_2 H8A_2 . 0.9700 no
C8_2 H8B_2 . 0.9700 no
C9_2 C10_2 . 1.494(5) no
C9_2 H9A_2 . 0.9700 no
C9_2 H9B_2 . 0.9700 no
C10_2 H10A_2 . 0.9700 no
C10_2 H10B_2 . 0.9700 no
Zn3_3 O7_3 . 1.991(3) no
Zn3_3 O6_3 . 1.998(3) no
Zn3_3 O5_3 . 2.144(2) no
Zn3_3 O2_3 . 2.202(2) no
Zn3_3 O3_3 . 2.214(2) no
Zn3_3 O4_3 . 2.273(3) no
Zn3_3 O1_3 . 2.273(2) no
O1_3 C10_3 . 1.434(3) no
O1_3 C1_3 . 1.441(4) no
O2_3 C3_3 . 1.434(4) no
O2_3 C2_3 . 1.439(4) no
O3_3 C5_3 . 1.423(4) no
O3_3 C4_3 . 1.434(4) no
O4_3 C7_3 . 1.420(4) no
O4_3 C6_3 . 1.434(4) no
O5_3 C8_3 . 1.421(4) no
O5_3 C9_3 . 1.426(4) no
O6_3 H6W1_3 . 0.77(2) no
O6_3 H6W2_3 . 0.76(2) no
O7_3 H7W1_3 . 0.77(2) no
O7_3 H7W2_3 . 0.78(2) no
C1_3 C2_3 . 1.503(5) no
C1_3 H1A_3 . 0.9700 no
C1_3 H1B_3 . 0.9700 no
C2_3 H2A_3 . 0.9700 no
C2_3 H2B_3 . 0.9700 no
C3_3 C4_3 . 1.493(5) no
C3_3 H3A_3 . 0.9700 no
C3_3 H3B_3 . 0.9700 no
C4_3 H4A_3 . 0.9700 no
C4_3 H4B_3 . 0.9700 no
C5_3 C6_3 . 1.486(5) no
C5_3 H5A_3 . 0.9700 no
C5_3 H5B_3 . 0.9700 no
C6_3 H6A_3 . 0.9700 no
C6_3 H6B_3 . 0.9700 no
C7_3 C8_3 . 1.486(5) no
C7_3 H7A_3 . 0.9700 no
C7_3 H7B_3 . 0.9700 no
C8_3 H8A_3 . 0.9700 no
C8_3 H8B_3 . 0.9700 no
C9_3 C10_3 . 1.490(5) no
C9_3 H9A_3 . 0.9700 no
C9_3 H9B_3 . 0.9700 no
C10_3 H10A_3 . 0.9700 no
C10_3 H10B_3 . 0.9700 no
N1_4 O10_4 . 1.215(4) no
N1_4 O8_4 . 1.240(4) no
N1_4 O9_4 . 1.249(4) no
N2_5 O10_5 . 1.221(4) no
N2_5 O8_5 . 1.225(4) no
N2_5 O9_5 . 1.228(4) no
N3_6 O8_6 . 1.211(4) no
N3_6 O10_6 . 1.224(4) no
N3_6 O9_6 . 1.244(4) no
N4_7 O8_7 . 1.220(4) no
N4_7 O10_7 . 1.225(4) no
N4_7 O9_7 . 1.249(4) no
N5_8 O10_8 . 1.231(4) no
N5_8 O8_8 . 1.233(4) no
N5_8 O9_8 . 1.247(4) no
N6_9 O10_9 . 1.221(4) no
N6_9 O8_9 . 1.234(4) no
N6_9 O9_9 . 1.255(4) no

loop_
_geom_torsion_atom_site_label_1
_geom_torsion_atom_site_label_2
_geom_torsion_atom_site_label_3
_geom_torsion_atom_site_label_4
_geom_torsion
_geom_torsion_publ_flag
O7_1 Zn1_1 O1_1 C10_1 -61.5(2) no
O6_1 Zn1_1 O1_1 C10_1 117.1(2) no
O5_1 Zn1_1 O1_1 C10_1 27.5(2) no
O2_1 Zn1_1 O1_1 C10_1 -144.7(2) no
O3_1 Zn1_1 O1_1 C10_1 -163.1(2) no
O4_1 Zn1_1 O1_1 C10_1 25.8(3) no
O7_1 Zn1_1 O1_1 C1_1 65.5(2) no
O6_1 Zn1_1 O1_1 C1_1 -115.9(2) no
O5_1 Zn1_1 O1_1 C1_1 154.5(2) no
O2_1 Zn1_1 O1_1 C1_1 -17.6(2) no
O3_1 Zn1_1 O1_1 C1_1 -36.0(3) no
O4_1 Zn1_1 O1_1 C1_1 152.8(2) no
O7_1 Zn1_1 O2_1 C3_1 116.7(3) no
O6_1 Zn1_1 O2_1 C3_1 -64.9(3) no
O5_1 Zn1_1 O2_1 C3_1 -163.5(2) no
O3_1 Zn1_1 O2_1 C3_1 18.0(2) no
O4_1 Zn1_1 O2_1 C3_1 39.0(3) no
O1_1 Zn1_1 O2_1 C3_1 -150.9(2) no
O7_1 Zn1_1 O2_1 C2_1 -107.5(3) no
O6_1 Zn1_1 O2_1 C2_1 70.9(3) no
O5_1 Zn1_1 O2_1 C2_1 -27.7(3) no
O3_1 Zn1_1 O2_1 C2_1 153.8(3) no
O4_1 Zn1_1 O2_1 C2_1 174.9(2) no
O1_1 Zn1_1 O2_1 C2_1 -15.0(2) no
O7_1 Zn1_1 O3_1 C5_1 65.8(3) no
O6_1 Zn1_1 O3_1 C5_1 -113.8(3) no
O5_1 Zn1_1 O3_1 C5_1 -31.4(3) no
O2_1 Zn1_1 O3_1 C5_1 147.0(3) no
O4_1 Zn1_1 O3_1 C5_1 -20.2(3) no
O1_1 Zn1_1 O3_1 C5_1 165.5(2) no
O7_1 Zn1_1 O3_1 C4_1 -66.5(2) no
O6_1 Zn1_1 O3_1 C4_1 114.0(2) no
O5_1 Zn1_1 O3_1 C4_1 -163.7(2) no
O2_1 Zn1_1 O3_1 C4_1 14.8(2) no
O4_1 Zn1_1 O3_1 C4_1 -152.5(2) no
O1_1 Zn1_1 O3_1 C4_1 33.2(3) no
O7_1 Zn1_1 O4_1 C7_1 118.5(2) no
O6_1 Zn1_1 O4_1 C7_1 -59.6(2) no
O5_1 Zn1_1 O4_1 C7_1 28.7(2) no
O2_1 Zn1_1 O4_1 C7_1 -165.2(2) no
O3_1 Zn1_1 O4_1 C7_1 -144.2(3) no
O1_1 Zn1_1 O4_1 C7_1 30.4(3) no
O7_1 Zn1_1 O4_1 C6_1 -109.6(3) no
O6_1 Zn1_1 O4_1 C6_1 72.3(3) no
O5_1 Zn1_1 O4_1 C6_1 160.6(3) no
O2_1 Zn1_1 O4_1 C6_1 -33.4(3) no
O3_1 Zn1_1 O4_1 C6_1 -12.4(3) no
O1_1 Zn1_1 O4_1 C6_1 162.2(2) no
O7_1 Zn1_1 O5_1 C8_1 -92.7(3) no
O6_1 Zn1_1 O5_1 C8_1 88.0(3) no
O2_1 Zn1_1 O5_1 C8_1 -170.7(2) no
O3_1 Zn1_1 O5_1 C8_1 6.8(3) no
O4_1 Zn1_1 O5_1 C8_1 -4.6(3) no
O1_1 Zn1_1 O5_1 C8_1 176.5(3) no
O7_1 Zn1_1 O5_1 C9_1 93.5(3) no
O6_1 Zn1_1 O5_1 C9_1 -85.8(3) no
O2_1 Zn1_1 O5_1 C9_1 15.5(3) no
O3_1 Zn1_1 O5_1 C9_1 -166.9(2) no
O4_1 Zn1_1 O5_1 C9_1 -178.4(3) no
O1_1 Zn1_1 O5_1 C9_1 2.7(2) no
C10_1 O1_1 C1_1 C2_1 171.0(3) no
Zn1_1 O1_1 C1_1 C2_1 45.6(3) no
C3_1 O2_1 C2_1 C1_1 179.0(3) no
Zn1_1 O2_1 C2_1 C1_1 43.5(4) no
O1_1 C1_1 C2_1 O2_1 -57.8(4) no
C2_1 O2_1 C3_1 C4_1 178.6(3) no
Zn1_1 O2_1 C3_1 C4_1 -45.8(3) no
C5_1 O3_1 C4_1 C3_1 -174.4(3) no
Zn1_1 O3_1 C4_1 C3_1 -42.9(3) no
O2_1 C3_1 C4_1 O3_1 56.3(4) no
C4_1 O3_1 C5_1 C6_1 179.8(3) no
Zn1_1 O3_1 C5_1 C6_1 47.9(4) no
C7_1 O4_1 C6_1 C5_1 170.5(3) no
Zn1_1 O4_1 C6_1 C5_1 41.5(4) no
O3_1 C5_1 C6_1 O4_1 -58.4(4) no
C6_1 O4_1 C7_1 C8_1 -177.2(3) no
Zn1_1 O4_1 C7_1 C8_1 -47.9(4) no
C9_1 O5_1 C8_1 C7_1 155.2(3) no
Zn1_1 O5_1 C8_1 C7_1 -18.8(4) no
O4_1 C7_1 C8_1 O5_1 42.7(5) no
C8_1 O5_1 C9_1 C10_1 155.8(3) no
Zn1_1 O5_1 C9_1 C10_1 -30.1(4) no
C1_1 O1_1 C10_1 C9_1 -177.2(3) no
Zn1_1 O1_1 C10_1 C9_1 -51.5(3) no
O5_1 C9_1 C10_1 O1_1 51.6(4) no
O6_2 Zn2_2 O1_2 C10_2 -116.6(2) no
O7_2 Zn2_2 O1_2 C10_2 61.6(2) no
O5_2 Zn2_2 O1_2 C10_2 -26.8(2) no
O2_2 Zn2_2 O1_2 C10_2 144.4(2) no
O3_2 Zn2_2 O1_2 C10_2 164.4(2) no
O4_2 Zn2_2 O1_2 C10_2 -27.2(3) no
O6_2 Zn2_2 O1_2 C1_2 116.7(2) no
O7_2 Zn2_2 O1_2 C1_2 -65.1(2) no
O5_2 Zn2_2 O1_2 C1_2 -153.6(2) no
O2_2 Zn2_2 O1_2 C1_2 17.6(2) no
O3_2 Zn2_2 O1_2 C1_2 37.6(3) no
O4_2 Zn2_2 O1_2 C1_2 -153.9(2) no
O6_2 Zn2_2 O2_2 C3_2 66.1(3) no
O7_2 Zn2_2 O2_2 C3_2 -115.2(3) no
O5_2 Zn2_2 O2_2 C3_2 165.7(2) no
O3_2 Zn2_2 O2_2 C3_2 -16.3(2) no
O4_2 Zn2_2 O2_2 C3_2 -37.3(3) no
O1_2 Zn2_2 O2_2 C3_2 151.5(3) no
O6_2 Zn2_2 O2_2 C2_2 -70.8(3) no
O7_2 Zn2_2 O2_2 C2_2 107.8(3) no
O5_2 Zn2_2 O2_2 C2_2 28.8(3) no
O3_2 Zn2_2 O2_2 C2_2 -153.2(3) no
O4_2 Zn2_2 O2_2 C2_2 -174.2(2) no
O1_2 Zn2_2 O2_2 C2_2 14.6(2) no
O6_2 Zn2_2 O3_2 C5_2 112.2(3) no
O7_2 Zn2_2 O3_2 C5_2 -66.9(3) no
O5_2 Zn2_2 O3_2 C5_2 30.2(3) no
O2_2 Zn2_2 O3_2 C5_2 -147.8(3) no
O4_2 Zn2_2 O3_2 C5_2 19.4(2) no
O1_2 Zn2_2 O3_2 C5_2 -167.9(2) no
O6_2 Zn2_2 O3_2 C4_2 -116.2(2) no
O7_2 Zn2_2 O3_2 C4_2 64.8(2) no
O5_2 Zn2_2 O3_2 C4_2 161.9(2) no
O2_2 Zn2_2 O3_2 C4_2 -16.1(2) no
O4_2 Zn2_2 O3_2 C4_2 151.1(2) no
O1_2 Zn2_2 O3_2 C4_2 -36.2(3) no
O6_2 Zn2_2 O4_2 C7_2 57.6(2) no
O7_2 Zn2_2 O4_2 C7_2 -120.4(2) no
O5_2 Zn2_2 O4_2 C7_2 -31.0(2) no
O2_2 Zn2_2 O4_2 C7_2 163.2(2) no
O3_2 Zn2_2 O4_2 C7_2 142.2(2) no
O1_2 Zn2_2 O4_2 C7_2 -30.6(3) no
O6_2 Zn2_2 O4_2 C6_2 -71.2(3) no
O7_2 Zn2_2 O4_2 C6_2 110.7(3) no
O5_2 Zn2_2 O4_2 C6_2 -159.9(3) no
O2_2 Zn2_2 O4_2 C6_2 34.3(3) no
O3_2 Zn2_2 O4_2 C6_2 13.4(2) no
O1_2 Zn2_2 O4_2 C6_2 -159.5(2) no
O6_2 Zn2_2 O5_2 C8_2 -86.3(3) no
O7_2 Zn2_2 O5_2 C8_2 94.0(3) no
O2_2 Zn2_2 O5_2 C8_2 171.3(2) no
O3_2 Zn2_2 O5_2 C8_2 -5.6(3) no
O4_2 Zn2_2 O5_2 C8_2 5.4(3) no
O1_2 Zn2_2 O5_2 C8_2 -174.4(3) no
O6_2 Zn2_2 O5_2 C9_2 84.9(3) no
O7_2 Zn2_2 O5_2 C9_2 -94.9(3) no
O2_2 Zn2_2 O5_2 C9_2 -17.6(3) no
O3_2 Zn2_2 O5_2 C9_2 165.5(2) no
O4_2 Zn2_2 O5_2 C9_2 176.5(3) no
O1_2 Zn2_2 O5_2 C9_2 -3.3(2) no
C10_2 O1_2 C1_2 C2_2 -170.8(3) no
Zn2_2 O1_2 C1_2 C2_2 -45.4(3) no
C3_2 O2_2 C2_2 C1_2 -179.4(3) no
Zn2_2 O2_2 C2_2 C1_2 -42.8(4) no
O1_2 C1_2 C2_2 O2_2 57.1(4) no
C2_2 O2_2 C3_2 C4_2 -179.6(3) no
Zn2_2 O2_2 C3_2 C4_2 43.8(3) no
C5_2 O3_2 C4_2 C3_2 174.1(3) no
Zn2_2 O3_2 C4_2 C3_2 43.4(3) no
O2_2 C3_2 C4_2 O3_2 -55.2(4) no
C4_2 O3_2 C5_2 C6_2 -179.8(3) no
Zn2_2 O3_2 C5_2 C6_2 -48.0(4) no
C7_2 O4_2 C6_2 C5_2 -169.4(3) no
Zn2_2 O4_2 C6_2 C5_2 -42.0(4) no
O3_2 C5_2 C6_2 O4_2 58.9(4) no
C6_2 O4_2 C7_2 C8_2 178.5(3) no
Zn2_2 O4_2 C7_2 C8_2 50.6(3) no
C9_2 O5_2 C8_2 C7_2 -152.0(3) no
Zn2_2 O5_2 C8_2 C7_2 19.3(4) no
O4_2 C7_2 C8_2 O5_2 -44.3(4) no
C8_2 O5_2 C9_2 C10_2 -157.8(3) no
Zn2_2 O5_2 C9_2 C10_2 30.6(4) no
C1_2 O1_2 C10_2 C9_2 176.5(3) no
Zn2_2 O1_2 C10_2 C9_2 50.7(3) no
O5_2 C9_2 C10_2 O1_2 -51.4(4) no
O7_3 Zn3_3 O1_3 C10_3 62.1(2) no
O6_3 Zn3_3 O1_3 C10_3 -116.6(2) no
O5_3 Zn3_3 O1_3 C10_3 -25.8(2) no
O2_3 Zn3_3 O1_3 C10_3 145.1(2) no
O3_3 Zn3_3 O1_3 C10_3 166.1(2) no
O4_3 Zn3_3 O1_3 C10_3 -28.0(3) no
O7_3 Zn3_3 O1_3 C1_3 -65.7(2) no
O6_3 Zn3_3 O1_3 C1_3 115.6(2) no
O5_3 Zn3_3 O1_3 C1_3 -153.6(2) no
O2_3 Zn3_3 O1_3 C1_3 17.3(2) no
O3_3 Zn3_3 O1_3 C1_3 38.3(3) no
O4_3 Zn3_3 O1_3 C1_3 -155.8(2) no
O7_3 Zn3_3 O2_3 C3_3 -114.4(3) no
O6_3 Zn3_3 O2_3 C3_3 65.5(3) no
O5_3 Zn3_3 O2_3 C3_3 165.6(2) no
O3_3 Zn3_3 O2_3 C3_3 -16.3(2) no
O4_3 Zn3_3 O2_3 C3_3 -36.2(3) no
O1_3 Zn3_3 O2_3 C3_3 151.0(3) no
O7_3 Zn3_3 O2_3 C2_3 110.3(3) no
O6_3 Zn3_3 O2_3 C2_3 -69.7(3) no
O5_3 Zn3_3 O2_3 C2_3 30.3(3) no
O3_3 Zn3_3 O2_3 C2_3 -151.5(3) no
O4_3 Zn3_3 O2_3 C2_3 -171.4(2) no
O1_3 Zn3_3 O2_3 C2_3 15.7(2) no
O7_3 Zn3_3 O3_3 C5_3 -68.6(3) no
O6_3 Zn3_3 O3_3 C5_3 110.1(3) no
O5_3 Zn3_3 O3_3 C5_3 27.7(3) no
O2_3 Zn3_3 O3_3 C5_3 -150.5(3) no
O4_3 Zn3_3 O3_3 C5_3 17.4(3) no
O1_3 Zn3_3 O3_3 C5_3 -171.5(2) no
O7_3 Zn3_3 O3_3 C4_3 65.5(2) no
O6_3 Zn3_3 O3_3 C4_3 -115.9(2) no
O5_3 Zn3_3 O3_3 C4_3 161.7(2) no
O2_3 Zn3_3 O3_3 C4_3 -16.5(2) no
O4_3 Zn3_3 O3_3 C4_3 151.5(2) no
O1_3 Zn3_3 O3_3 C4_3 -37.4(3) no
O7_3 Zn3_3 O4_3 C7_3 -118.6(2) no
O6_3 Zn3_3 O4_3 C7_3 60.6(2) no
O5_3 Zn3_3 O4_3 C7_3 -29.1(2) no
O2_3 Zn3_3 O4_3 C7_3 164.3(2) no
O3_3 Zn3_3 O4_3 C7_3 144.4(3) no
O1_3 Zn3_3 O4_3 C7_3 -26.9(3) no
O7_3 Zn3_3 O4_3 C6_3 112.1(3) no
O6_3 Zn3_3 O4_3 C6_3 -68.6(3) no
O5_3 Zn3_3 O4_3 C6_3 -158.4(3) no
O2_3 Zn3_3 O4_3 C6_3 35.1(3) no
O3_3 Zn3_3 O4_3 C6_3 15.2(3) no
O1_3 Zn3_3 O4_3 C6_3 -156.2(2) no
O7_3 Zn3_3 O5_3 C8_3 91.6(3) no
O6_3 Zn3_3 O5_3 C8_3 -87.6(3) no
O2_3 Zn3_3 O5_3 C8_3 170.0(2) no
O3_3 Zn3_3 O5_3 C8_3 -7.0(3) no
O4_3 Zn3_3 O5_3 C8_3 3.3(3) no
O1_3 Zn3_3 O5_3 C8_3 -175.3(3) no
O7_3 Zn3_3 O5_3 C9_3 -97.4(3) no
O6_3 Zn3_3 O5_3 C9_3 83.4(3) no
O2_3 Zn3_3 O5_3 C9_3 -18.9(3) no
O3_3 Zn3_3 O5_3 C9_3 164.0(2) no
O4_3 Zn3_3 O5_3 C9_3 174.3(3) no
O1_3 Zn3_3 O5_3 C9_3 -4.2(2) no
C10_3 O1_3 C1_3 C2_3 -171.8(3) no
Zn3_3 O1_3 C1_3 C2_3 -45.5(4) no
C3_3 O2_3 C2_3 C1_3 -179.3(3) no
Zn3_3 O2_3 C2_3 C1_3 -44.3(4) no
O1_3 C1_3 C2_3 O2_3 57.7(4) no
C2_3 O2_3 C3_3 C4_3 179.7(3) no
Zn3_3 O2_3 C3_3 C4_3 44.3(4) no
C5_3 O3_3 C4_3 C3_3 177.9(3) no
Zn3_3 O3_3 C4_3 C3_3 44.4(3) no
O2_3 C3_3 C4_3 O3_3 -56.4(4) no
C4_3 O3_3 C5_3 C6_3 -179.2(3) no
Zn3_3 O3_3 C5_3 C6_3 -45.9(4) no
C7_3 O4_3 C6_3 C5_3 -170.6(3) no
Zn3_3 O4_3 C6_3 C5_3 -43.6(4) no
O3_3 C5_3 C6_3 O4_3 58.1(4) no
C6_3 O4_3 C7_3 C8_3 177.2(3) no
Zn3_3 O4_3 C7_3 C8_3 49.7(4) no
C9_3 O5_3 C8_3 C7_3 -150.0(3) no
Zn3_3 O5_3 C8_3 C7_3 21.3(4) no
O4_3 C7_3 C8_3 O5_3 -45.3(4) no
C8_3 O5_3 C9_3 C10_3 -157.0(3) no
Zn3_3 O5_3 C9_3 C10_3 31.6(4) no
C1_3 O1_3 C10_3 C9_3 176.5(3) no
Zn3_3 O1_3 C10_3 C9_3 49.9(3) no
O5_3 C9_3 C10_3 O1_3 -51.4(4) no
